data_7003951
loop_
_publ_author_name
'Liu, Jingyu'
'Iwasa, Naruhito'
'Nomura, Kotohiro'

_publ_section_title
;
 Synthesis of Al complexes containing phenoxy-imine ligands and their
 use as the catalyst precursors for efficient living ring-opening
 polymerisation of \e-caprolactone
;
_journal_issue 30
_journal_name_full 'Dalton Transactions'
_journal_page_first 3978
_journal_page_last 3988
_journal_paper_doi 10.1039/b801561a
_journal_year 2008
_chemical_formula_moiety 'C22 H30 Al N O '
_chemical_formula_sum 'C22 H30 Al N O'
_chemical_formula_weight 351.47
_space_group_IT_number 15
_symmetry_cell_setting monoclinic
_symmetry_Int_Tables_number 15
_symmetry_space_group_name_Hall '-C 2yc'
_symmetry_space_group_name_H-M 'C 1 2/c 1'
_cell_angle_alpha 90.0000
_cell_angle_beta 107.7934(18)
_cell_angle_gamma 90.0000
_cell_formula_units_Z 8
_cell_length_a 34.0799(16)
_cell_length_b 8.8107(3)
_cell_length_c 15.1777(6)
_cell_measurement_reflns_used 13002
_cell_measurement_temperature 243.1
_cell_measurement_theta_max 27.5
_cell_measurement_theta_min 3.0
_cell_volume 4339.4(3)
_computing_cell_refinement PROCESS-AUTO
_computing_data_collection PROCESS-AUTO
_computing_data_reduction CrystalStructure
_computing_publication_material 'CrystalStructure 3.8'
_computing_structure_refinement CRYSTALS
_computing_structure_solution SIR92
_diffrn_detector_area_resol_mean 10.00
_diffrn_measured_fraction_theta_full 0.994
_diffrn_measured_fraction_theta_max 0.994
_diffrn_measurement_device_type 'Rigaku RAXIS-RAPID'
_diffrn_measurement_method \w
_diffrn_radiation_type 'Mo K\a'
_diffrn_radiation_wavelength 0.71075
_diffrn_reflns_av_R_equivalents 0.041
_diffrn_reflns_limit_h_max 44
_diffrn_reflns_limit_h_min -44
_diffrn_reflns_limit_k_max 11
_diffrn_reflns_limit_k_min -10
_diffrn_reflns_limit_l_max 18
_diffrn_reflns_limit_l_min -19
_diffrn_reflns_number 20662
_diffrn_reflns_theta_full 27.47
_diffrn_reflns_theta_max 27.47
_exptl_absorpt_coefficient_mu 0.102
_exptl_absorpt_correction_T_max 0.986
_exptl_absorpt_correction_T_min 0.713
_exptl_absorpt_correction_type multi-scan
_exptl_absorpt_process_details
;
Higashi, T. (1995). Program for Absorption Correction.
Rigaku Corporation, Tokyo, Japan.
;
_exptl_crystal_colour colorless
_exptl_crystal_density_diffrn 1.076
_exptl_crystal_density_method 'not measured'
_exptl_crystal_description block
_exptl_crystal_F_000 1520.00
_exptl_crystal_size_max 0.32
_exptl_crystal_size_mid 0.28
_exptl_crystal_size_min 0.14
_refine_diff_density_max 0.16
_refine_diff_density_min -0.16
_refine_ls_extinction_method none
_refine_ls_goodness_of_fit_ref 1.005
_refine_ls_hydrogen_treatment refall
_refine_ls_number_parameters 256
_refine_ls_number_reflns 2742
_refine_ls_R_factor_gt 0.0430
_refine_ls_shift/su_max 0.0000
_refine_ls_structure_factor_coef Fsqd
_refine_ls_weighting_details 'w = 1/[0.0027Fo^2^ + 1.0000\s(Fo^2^)]/(4Fo^2^)'
_refine_ls_weighting_scheme calc
_refine_ls_wR_factor_ref 0.1333
_reflns_number_gt 2720
_reflns_number_total 4947
_reflns_threshold_expression F^2^>2.0\s(F^2^)
_cod_data_source_file b801561a.txt
_cod_data_source_block '_Liu_07-2-8-1'
_cod_original_cell_volume 4339.3(3)
_cod_original_formula_sum 'C22 H30 Al N O '
_cod_database_code 7003951

loop_
_symmetry_equiv_pos_site_id
_symmetry_equiv_pos_as_xyz
1 +X,+Y,+Z
2 -X,+Y,1/2-Z
3 -X,-Y,-Z
4 +X,-Y,1/2+Z
5 1/2+X,1/2+Y,+Z
6 1/2-X,1/2+Y,1/2-Z
7 1/2-X,1/2-Y,-Z
8 1/2+X,1/2-Y,1/2+Z

loop_
_atom_site_label
_atom_site_type_symbol
_atom_site_fract_x
_atom_site_fract_y
_atom_site_fract_z
_atom_site_U_iso_or_equiv
_atom_site_adp_type
_atom_site_occupancy
_atom_site_symmetry_multiplicity
_atom_site_calc_flag
_atom_site_refinement_flags
_atom_site_disorder_assembly
_atom_site_disorder_group
Al(1) Al 0.12132(2) 0.32905(7) 0.68553(4) 0.04657(19) Uani 1.00 1 d . . .
O(1) O 0.17114(5) 0.24788(18) 0.72364(10) 0.0575(4) Uani 1.00 1 d . . .
N(1) N 0.12386(5) 0.36746(17) 0.55871(11) 0.0396(4) Uani 1.00 1 d . . .
C(1) C 0.11857(11) 0.5201(3) 0.7489(2) 0.0783(9) Uani 1.00 1 d . . .
C(2) C 0.07904(9) 0.1787(3) 0.68313(19) 0.0731(9) Uani 1.00 1 d . . .
C(3) C 0.19405(7) 0.1873(2) 0.67660(15) 0.0451(5) Uani 1.00 1 d . . .
C(4) C 0.22764(7) 0.0943(2) 0.72277(18) 0.0587(7) Uani 1.00 1 d . . .
C(5) C 0.25158(8) 0.0331(2) 0.6727(2) 0.0713(8) Uani 1.00 1 d . . .
C(6) C 0.24375(8) 0.0608(3) 0.5797(2) 0.0750(9) Uani 1.00 1 d . . .
C(7) C 0.21110(8) 0.1512(2) 0.5333(2) 0.0612(7) Uani 1.00 1 d . . .
C(8) C 0.18576(6) 0.2151(2) 0.58064(15) 0.0438(6) Uani 1.00 1 d . . .
C(9) C 0.15232(6) 0.3096(2) 0.52876(15) 0.0417(5) Uani 1.00 1 d . . .
C(10) C 0.23507(10) 0.0631(3) 0.8233(2) 0.0960(11) Uani 1.00 1 d . . .
C(11) C 0.09309(6) 0.4621(2) 0.49464(14) 0.0428(5) Uani 1.00 1 d . . .
C(12) C 0.05718(7) 0.3955(2) 0.43854(15) 0.0546(6) Uani 1.00 1 d . . .
C(13) C 0.02773(8) 0.4902(3) 0.38040(19) 0.0761(9) Uani 1.00 1 d . . .
C(14) C 0.03449(10) 0.6452(4) 0.3788(2) 0.0825(10) Uani 1.00 1 d . . .
C(15) C 0.07003(10) 0.7071(3) 0.4341(2) 0.0746(9) Uani 1.00 1 d . . .
C(16) C 0.10071(8) 0.6188(2) 0.49389(17) 0.0531(6) Uani 1.00 1 d . . .
C(17) C 0.05081(9) 0.2244(3) 0.43367(17) 0.0714(8) Uani 1.00 1 d . . .
C(18) C 0.06299(12) 0.1590(3) 0.3531(2) 0.0925(11) Uani 1.00 1 d . . .
C(19) C 0.00700(11) 0.1787(4) 0.4270(2) 0.1220(15) Uani 1.00 1 d . . .
C(20) C 0.14114(9) 0.6903(2) 0.5489(2) 0.0677(8) Uani 1.00 1 d . . .
C(21) C 0.16813(10) 0.7186(3) 0.4867(2) 0.0915(11) Uani 1.00 1 d . . .
C(22) C 0.13479(12) 0.8366(3) 0.5984(2) 0.1064(13) Uani 1.00 1 d . . .
H(1) H 0.0992 0.5857 0.7082 0.097 Uiso 1.00 1 c R . .
H(2) H 0.1101 0.5002 0.8019 0.097 Uiso 1.00 1 c R . .
H(3) H 0.1449 0.5669 0.7674 0.097 Uiso 1.00 1 c R . .
H(4) H 0.0772 0.1653 0.7438 0.089 Uiso 1.00 1 c R . .
H(5) H 0.0533 0.2130 0.6433 0.090 Uiso 1.00 1 c R . .
H(6) H 0.0860 0.0848 0.6609 0.090 Uiso 1.00 1 c R . .
H(7) H 0.2776 -0.0361 0.7147 0.082 Uiso 1.00 1 c R . .
H(8) H 0.2596 0.0076 0.5402 0.094 Uiso 1.00 1 c R . .
H(9) H 0.2063 0.1836 0.4609 0.077 Uiso 1.00 1 c R . .
H(10) H 0.1509 0.3348 0.4592 0.051 Uiso 1.00 1 c R . .
H(11) H 0.2574 -0.0057 0.8450 0.105 Uiso 1.00 1 c R . .
H(12) H 0.2414 0.1552 0.8573 0.105 Uiso 1.00 1 c R . .
H(13) H 0.2109 0.0197 0.8315 0.105 Uiso 1.00 1 c R . .
H(14) H -0.0005 0.4510 0.3376 0.088 Uiso 1.00 1 c R . .
H(15) H 0.0089 0.7058 0.3315 0.097 Uiso 1.00 1 c R . .
H(16) H 0.0755 0.8221 0.4272 0.090 Uiso 1.00 1 c R . .
H(17) H 0.0708 0.1730 0.4938 0.081 Uiso 1.00 1 c R . .
H(18) H 0.0481 0.2106 0.2981 0.108 Uiso 1.00 1 c R . .
H(19) H 0.0917 0.1729 0.3637 0.109 Uiso 1.00 1 c R . .
H(20) H 0.0567 0.0538 0.3467 0.109 Uiso 1.00 1 c R . .
H(21) H 0.0008 0.2147 0.4802 0.143 Uiso 1.00 1 c R . .
H(22) H -0.0116 0.2224 0.3731 0.143 Uiso 1.00 1 c R . .
H(23) H 0.0044 0.0713 0.4239 0.143 Uiso 1.00 1 c R . .
H(24) H 0.1556 0.6088 0.6019 0.078 Uiso 1.00 1 c R . .
H(25) H 0.1938 0.7611 0.5214 0.109 Uiso 1.00 1 c R . .
H(26) H 0.1727 0.6254 0.4599 0.109 Uiso 1.00 1 c R . .
H(27) H 0.1542 0.7871 0.4390 0.109 Uiso 1.00 1 c R . .
H(28) H 0.1240 0.9125 0.5529 0.125 Uiso 1.00 1 c R . .
H(29) H 0.1159 0.8182 0.6319 0.125 Uiso 1.00 1 c R . .
H(30) H 0.1603 0.8702 0.6397 0.125 Uiso 1.00 1 c R . .

loop_
_atom_site_aniso_label
_atom_site_aniso_U_11
_atom_site_aniso_U_22
_atom_site_aniso_U_33
_atom_site_aniso_U_12
_atom_site_aniso_U_13
_atom_site_aniso_U_23
Al(1) 0.0507(4) 0.0493(3) 0.0384(3) 0.0062(3) 0.0117(3) -0.0019(2)
O(1) 0.0539(10) 0.0715(10) 0.0411(9) 0.0140(8) 0.0057(7) 0.0004(7)
N(1) 0.0394(10) 0.0349(8) 0.0411(9) 0.0009(7) 0.0075(8) -0.0001(6)
C(1) 0.109(2) 0.0679(16) 0.0657(17) 0.0114(16) 0.0384(17) -0.0082(13)
C(2) 0.0738(19) 0.0914(19) 0.0576(16) -0.0090(15) 0.0254(14) 0.0023(13)
C(3) 0.0386(12) 0.0390(10) 0.0526(13) -0.0031(9) 0.0062(10) -0.0019(9)
C(4) 0.0450(14) 0.0504(13) 0.0688(16) 0.0039(10) -0.0003(12) 0.0049(11)
C(5) 0.0452(15) 0.0535(14) 0.107(2) 0.0101(11) 0.0105(15) 0.0062(14)
C(6) 0.0629(18) 0.0667(16) 0.106(2) 0.0188(14) 0.0413(17) 0.0057(16)
C(7) 0.0619(16) 0.0526(13) 0.0779(17) 0.0080(12) 0.0343(14) 0.0048(11)
C(8) 0.0394(12) 0.0351(10) 0.0567(13) -0.0015(9) 0.0144(10) 0.0004(9)
C(9) 0.0450(13) 0.0350(10) 0.0471(12) -0.0020(9) 0.0167(10) 0.0008(8)
C(10) 0.084(2) 0.100(2) 0.077(2) 0.0298(19) -0.0140(17) 0.0134(17)
C(11) 0.0406(12) 0.0463(11) 0.0406(11) 0.0051(9) 0.0111(9) 0.0057(9)
C(12) 0.0457(14) 0.0751(15) 0.0396(12) -0.0045(12) 0.0078(10) 0.0081(11)
C(13) 0.0445(15) 0.118(2) 0.0583(17) 0.0080(16) 0.0039(13) 0.0158(16)
C(14) 0.0609(19) 0.109(2) 0.074(2) 0.0379(18) 0.0148(16) 0.0265(17)
C(15) 0.083(2) 0.0647(16) 0.0773(19) 0.0312(15) 0.0262(17) 0.0195(13)
C(16) 0.0565(15) 0.0451(12) 0.0583(14) 0.0119(10) 0.0185(12) 0.0063(10)
C(17) 0.0780(19) 0.0786(16) 0.0454(14) -0.0366(15) 0.0008(13) 0.0060(12)
C(18) 0.137(3) 0.0694(17) 0.0646(18) -0.0240(18) 0.0216(19) -0.0033(14)
C(19) 0.115(3) 0.162(3) 0.080(2) -0.081(2) 0.016(2) -0.002(2)
C(20) 0.0733(18) 0.0416(12) 0.0810(19) -0.0059(12) 0.0128(15) 0.0022(11)
C(21) 0.074(2) 0.085(2) 0.114(2) -0.0154(17) 0.0262(19) 0.0079(18)
C(22) 0.142(3) 0.0496(16) 0.122(3) -0.0172(17) 0.031(2) -0.0195(16)

loop_
_atom_type_symbol
_atom_type_description
_atom_type_scat_dispersion_real
_atom_type_scat_dispersion_imag
_atom_type_scat_source
C C 0.003 0.002
;
International Tables for Crystallography
(1992, Vol. C, Tables 4.2.6.8 and 6.1.1.4)
;
H H 0.000 0.000
;
International Tables for Crystallography
(1992, Vol. C, Table 6.1.1.4)
;
N N 0.006 0.003
;
International Tables for Crystallography
(1992, Vol. C, Tables 4.2.6.8 and 6.1.1.4)
;
O O 0.011 0.006
;
International Tables for Crystallography
(1992, Vol. C, Tables 4.2.6.8 and 6.1.1.4)
;
Al Al 0.064 0.051
;
International Tables for Crystallography
(1992, Vol. C, Tables 4.2.6.8 and 6.1.1.4)
;

loop_
_geom_angle_atom_site_label_1
_geom_angle_atom_site_label_2
_geom_angle_atom_site_label_3
_geom_angle
_geom_angle_publ_flag
_geom_angle_site_symmetry_1
_geom_angle_site_symmetry_2
_geom_angle_site_symmetry_3
O(1) Al(1) N(1) 93.68(7) yes . . .
O(1) Al(1) C(1) 111.89(11) yes . . .
O(1) Al(1) C(2) 111.20(10) yes . . .
N(1) Al(1) C(1) 110.71(10) yes . . .
N(1) Al(1) C(2) 110.44(9) yes . . .
C(1) Al(1) C(2) 116.61(15) yes . . .
Al(1) O(1) C(3) 130.81(12) yes . . .
Al(1) N(1) C(9) 122.24(13) yes . . .
Al(1) N(1) C(11) 120.69(14) yes . . .
C(9) N(1) C(11) 117.07(17) yes . . .
O(1) C(3) C(4) 119.4(2) yes . . .
O(1) C(3) C(8) 121.34(17) yes . . .
C(4) C(3) C(8) 119.2(2) yes . . .
C(3) C(4) C(5) 118.7(2) yes . . .
C(3) C(4) C(10) 118.3(2) yes . . .
C(5) C(4) C(10) 123.1(2) yes . . .
C(4) C(5) C(6) 122.2(2) yes . . .
C(5) C(6) C(7) 120.1(3) yes . . .
C(6) C(7) C(8) 120.0(2) yes . . .
C(3) C(8) C(7) 119.82(19) yes . . .
C(3) C(8) C(9) 122.6(2) yes . . .
C(7) C(8) C(9) 117.6(2) yes . . .
N(1) C(9) C(8) 126.1(2) yes . . .
N(1) C(11) C(12) 119.17(18) yes . . .
N(1) C(11) C(16) 118.11(16) yes . . .
C(12) C(11) C(16) 122.70(18) yes . . .
C(11) C(12) C(13) 117.7(2) yes . . .
C(11) C(12) C(17) 122.28(19) yes . . .
C(13) C(12) C(17) 119.9(2) yes . . .
C(12) C(13) C(14) 120.6(2) yes . . .
C(13) C(14) C(15) 120.4(2) yes . . .
C(14) C(15) C(16) 121.9(2) yes . . .
C(11) C(16) C(15) 116.7(2) yes . . .
C(11) C(16) C(20) 122.94(19) yes . . .
C(15) C(16) C(20) 120.2(2) yes . . .
C(12) C(17) C(18) 110.2(2) yes . . .
C(12) C(17) C(19) 112.8(2) yes . . .
C(18) C(17) C(19) 110.5(2) yes . . .
C(16) C(20) C(21) 110.2(2) yes . . .
C(16) C(20) C(22) 112.2(2) yes . . .
C(21) C(20) C(22) 111.5(2) yes . . .
Al(1) C(1) H(1) 109.4 no . . .
Al(1) C(1) H(2) 109.3 no . . .
Al(1) C(1) H(3) 109.7 no . . .
H(1) C(1) H(2) 109.5 no . . .
H(1) C(1) H(3) 109.5 no . . .
H(2) C(1) H(3) 109.5 no . . .
Al(1) C(2) H(4) 109.5 no . . .
Al(1) C(2) H(5) 109.3 no . . .
Al(1) C(2) H(6) 109.6 no . . .
H(4) C(2) H(5) 109.5 no . . .
H(4) C(2) H(6) 109.5 no . . .
H(5) C(2) H(6) 109.5 no . . .
C(4) C(5) H(7) 113.7 no . . .
C(6) C(5) H(7) 124.1 no . . .
C(5) C(6) H(8) 122.9 no . . .
C(7) C(6) H(8) 116.8 no . . .
C(6) C(7) H(9) 120.8 no . . .
C(8) C(7) H(9) 118.9 no . . .
N(1) C(9) H(10) 117.0 no . . .
C(8) C(9) H(10) 116.8 no . . .
C(4) C(10) H(11) 109.8 no . . .
C(4) C(10) H(12) 109.7 no . . .
C(4) C(10) H(13) 108.9 no . . .
H(11) C(10) H(12) 109.5 no . . .
H(11) C(10) H(13) 109.5 no . . .
H(12) C(10) H(13) 109.5 no . . .
C(12) C(13) H(14) 123.1 no . . .
C(14) C(13) H(14) 116.3 no . . .
C(13) C(14) H(15) 113.0 no . . .
C(15) C(14) H(15) 126.6 no . . .
C(14) C(15) H(16) 118.8 no . . .
C(16) C(15) H(16) 119.1 no . . .
C(12) C(17) H(17) 109.7 no . . .
C(18) C(17) H(17) 105.7 no . . .
C(19) C(17) H(17) 107.7 no . . .
C(17) C(18) H(18) 108.8 no . . .
C(17) C(18) H(19) 109.6 no . . .
C(17) C(18) H(20) 110.1 no . . .
H(18) C(18) H(19) 109.5 no . . .
H(18) C(18) H(20) 109.5 no . . .
H(19) C(18) H(20) 109.5 no . . .
C(17) C(19) H(21) 108.9 no . . .
C(17) C(19) H(22) 109.6 no . . .
C(17) C(19) H(23) 110.0 no . . .
H(21) C(19) H(22) 109.5 no . . .
H(21) C(19) H(23) 109.5 no . . .
H(22) C(19) H(23) 109.5 no . . .
C(16) C(20) H(24) 105.5 no . . .
C(21) C(20) H(24) 110.2 no . . .
C(22) C(20) H(24) 107.1 no . . .
C(20) C(21) H(25) 110.4 no . . .
C(20) C(21) H(26) 109.4 no . . .
C(20) C(21) H(27) 108.6 no . . .
H(25) C(21) H(26) 109.5 no . . .
H(25) C(21) H(27) 109.5 no . . .
H(26) C(21) H(27) 109.5 no . . .
C(20) C(22) H(28) 108.4 no . . .
C(20) C(22) H(29) 109.7 no . . .
C(20) C(22) H(30) 110.3 no . . .
H(28) C(22) H(29) 109.5 no . . .
H(28) C(22) H(30) 109.5 no . . .
H(29) C(22) H(30) 109.5 no . . .

loop_
_geom_bond_atom_site_label_1
_geom_bond_atom_site_label_2
_geom_bond_distance
_geom_bond_publ_flag
_geom_bond_site_symmetry_1
_geom_bond_site_symmetry_2
Al(1) O(1) 1.7688(17) yes . .
Al(1) N(1) 1.9821(18) yes . .
Al(1) C(1) 1.955(2) yes . .
Al(1) C(2) 1.949(3) yes . .
O(1) C(3) 1.321(3) yes . .
N(1) C(9) 1.295(2) yes . .
N(1) C(11) 1.455(2) yes . .
C(3) C(4) 1.408(2) yes . .
C(3) C(8) 1.418(3) yes . .
C(4) C(5) 1.383(4) yes . .
C(4) C(10) 1.494(4) yes . .
C(5) C(6) 1.376(4) yes . .
C(6) C(7) 1.374(3) yes . .
C(7) C(8) 1.399(3) yes . .
C(8) C(9) 1.437(2) yes . .
C(11) C(12) 1.389(2) yes . .
C(11) C(16) 1.405(2) yes . .
C(12) C(13) 1.393(3) yes . .
C(12) C(17) 1.522(3) yes . .
C(13) C(14) 1.386(4) yes . .
C(14) C(15) 1.359(4) yes . .
C(15) C(16) 1.393(3) yes . .
C(16) C(20) 1.513(3) yes . .
C(17) C(18) 1.519(4) yes . .
C(17) C(19) 1.519(4) yes . .
C(20) C(21) 1.527(5) yes . .
C(20) C(22) 1.541(4) yes . .
C(1) H(1) 0.950 no . .
C(1) H(2) 0.950 no . .
C(1) H(3) 0.950 no . .
C(2) H(4) 0.950 no . .
C(2) H(5) 0.950 no . .
C(2) H(6) 0.950 no . .
C(5) H(7) 1.104 no . .
C(6) H(8) 1.033 no . .
C(7) H(9) 1.099 no . .
C(9) H(10) 1.067 no . .
C(10) H(11) 0.950 no . .
C(10) H(12) 0.950 no . .
C(10) H(13) 0.950 no . .
C(13) H(14) 1.042 no . .
C(14) H(15) 1.087 no . .
C(15) H(16) 1.042 no . .
C(17) H(17) 1.059 no . .
C(18) H(18) 0.950 no . .
C(18) H(19) 0.950 no . .
C(18) H(20) 0.950 no . .
C(19) H(21) 0.950 no . .
C(19) H(22) 0.950 no . .
C(19) H(23) 0.950 no . .
C(20) H(24) 1.079 no . .
C(21) H(25) 0.950 no . .
C(21) H(26) 0.950 no . .
C(21) H(27) 0.950 no . .
C(22) H(28) 0.950 no . .
C(22) H(29) 0.950 no . .
C(22) H(30) 0.950 no . .

loop_
_geom_contact_atom_site_label_1
_geom_contact_atom_site_label_2
_geom_contact_distance
_geom_contact_publ_flag
_geom_contact_site_symmetry_1
_geom_contact_site_symmetry_2
C(7) C(7) 3.567(4) ? . 7_556
Al(1) H(7) 3.519 ? . 6_556
O(1) H(7) 2.559 ? . 6_556
O(1) H(27) 3.503 ? . 4_565
O(1) H(30) 3.542 ? . 1_545
C(1) H(7) 3.446 ? . 6_556
C(1) H(10) 3.299 ? . 4_565
C(1) H(19) 3.488 ? . 4_565
C(1) H(26) 3.420 ? . 4_565
C(2) H(15) 3.106 ? . 3_566
C(2) H(20) 3.478 ? . 4_555
C(2) H(23) 3.571 ? . 3_556
C(2) H(29) 3.587 ? . 1_545
C(3) H(7) 2.936 ? . 6_556
C(3) H(11) 3.239 ? . 6_556
C(3) H(28) 3.514 ? . 1_545
C(3) H(30) 3.008 ? . 1_545
C(4) H(7) 3.412 ? . 6_556
C(4) H(30) 2.998 ? . 1_545
C(5) H(3) 3.376 ? . 6_546
C(5) H(12) 3.379 ? . 6_546
C(5) H(25) 3.482 ? . 1_545
C(5) H(30) 3.323 ? . 1_545
C(6) H(9) 2.997 ? . 7_556
C(6) H(25) 3.120 ? . 1_545
C(6) H(26) 3.492 ? . 7_556
C(7) H(8) 3.458 ? . 7_556
C(7) H(9) 3.145 ? . 7_556
C(7) H(11) 3.534 ? . 6_556
C(7) H(13) 3.412 ? . 4_554
C(7) H(25) 3.482 ? . 1_545
C(8) H(11) 3.121 ? . 6_556
C(8) H(28) 3.343 ? . 1_545
C(8) H(30) 3.357 ? . 1_545
C(9) H(11) 3.490 ? . 6_556
C(10) H(7) 3.583 ? . 6_556
C(10) H(8) 3.200 ? . 4_555
C(10) H(9) 3.361 ? . 4_555
C(10) H(24) 3.570 ? . 6_546
C(10) H(25) 3.314 ? . 6_546
C(10) H(30) 3.579 ? . 1_545
C(11) H(2) 3.169 ? . 4_564
C(12) H(2) 3.269 ? . 4_564
C(13) H(2) 3.370 ? . 4_564
C(13) H(14) 3.171 ? . 2_555
C(14) H(2) 3.389 ? . 4_564
C(14) H(4) 3.305 ? . 4_564
C(14) H(5) 3.163 ? . 3_566
C(14) H(14) 3.569 ? . 2_555
C(14) H(15) 3.126 ? . 2_555
C(14) H(21) 3.020 ? . 3_566
C(15) H(2) 3.302 ? . 4_564
C(15) H(4) 3.178 ? . 4_564
C(15) H(20) 3.306 ? . 1_565
C(15) H(21) 3.148 ? . 3_566
C(16) H(2) 3.204 ? . 4_564
C(18) H(4) 3.412 ? . 4_554
C(18) H(16) 3.157 ? . 1_545
C(18) H(22) 3.390 ? . 2_555
C(19) H(18) 3.369 ? . 2_555
C(19) H(23) 3.266 ? . 3_556
C(21) H(2) 3.479 ? . 4_564
C(21) H(8) 3.290 ? . 7_556
C(21) H(11) 3.593 ? . 6_556
C(21) H(12) 3.313 ? . 6_556
C(22) H(6) 3.068 ? . 1_565
H(1) H(14) 3.237 ? . 3_566
H(1) H(18) 3.095 ? . 4_565
H(1) H(19) 3.245 ? . 4_565
H(1) H(22) 3.323 ? . 3_566
H(2) C(11) 3.169 ? . 4_565
H(2) C(12) 3.269 ? . 4_565
H(2) C(13) 3.370 ? . 4_565
H(2) C(14) 3.389 ? . 4_565
H(2) C(15) 3.302 ? . 4_565
H(2) C(16) 3.204 ? . 4_565
H(2) C(21) 3.479 ? . 4_565
H(2) H(10) 2.778 ? . 4_565
H(2) H(18) 3.300 ? . 4_565
H(2) H(19) 3.151 ? . 4_565
H(2) H(26) 2.899 ? . 4_565
H(2) H(27) 3.329 ? . 4_565
H(3) C(5) 3.376 ? . 6_556
H(3) H(7) 2.726 ? . 6_556
H(3) H(10) 2.982 ? . 4_565
H(3) H(19) 3.507 ? . 4_565
H(3) H(26) 3.258 ? . 4_565
H(4) C(14) 3.305 ? . 4_565
H(4) C(15) 3.178 ? . 4_565
H(4) C(18) 3.412 ? . 4_555
H(4) H(15) 3.024 ? . 3_566
H(4) H(15) 3.221 ? . 4_565
H(4) H(16) 2.804 ? . 4_565
H(4) H(19) 3.448 ? . 4_555
H(4) H(20) 2.706 ? . 4_555
H(4) H(27) 3.330 ? . 4_565
H(5) C(14) 3.163 ? . 3_566
H(5) H(14) 3.521 ? . 3_566
H(5) H(15) 2.374 ? . 3_566
H(5) H(23) 3.155 ? . 3_556
H(6) C(22) 3.068 ? . 1_545
H(6) H(20) 3.488 ? . 4_555
H(6) H(23) 3.258 ? . 3_556
H(6) H(28) 2.823 ? . 1_545
H(6) H(29) 2.650 ? . 1_545
H(6) H(30) 3.254 ? . 1_545
H(7) Al(1) 3.519 ? . 6_546
H(7) O(1) 2.559 ? . 6_546
H(7) C(1) 3.446 ? . 6_546
H(7) C(3) 2.936 ? . 6_546
H(7) C(4) 3.412 ? . 6_546
H(7) C(10) 3.583 ? . 6_546
H(7) H(3) 2.726 ? . 6_546
H(7) H(12) 2.929 ? . 6_546
H(7) H(24) 3.269 ? . 6_546
H(8) C(7) 3.458 ? . 7_556
H(8) C(10) 3.200 ? . 4_554
H(8) C(21) 3.290 ? . 7_556
H(8) H(9) 2.960 ? . 7_556
H(8) H(10) 3.348 ? . 7_556
H(8) H(11) 2.941 ? . 4_554
H(8) H(12) 3.016 ? . 4_554
H(8) H(12) 3.478 ? . 6_546
H(8) H(13) 3.104 ? . 4_554
H(8) H(25) 3.071 ? . 1_545
H(8) H(25) 3.148 ? . 7_556
H(8) H(26) 2.588 ? . 7_556
H(9) C(6) 2.997 ? . 7_556
H(9) C(7) 3.145 ? . 7_556
H(9) C(10) 3.361 ? . 4_554
H(9) H(8) 2.960 ? . 7_556
H(9) H(9) 3.078 ? . 7_556
H(9) H(11) 3.233 ? . 4_554
H(9) H(13) 2.698 ? . 4_554
H(10) C(1) 3.299 ? . 4_564
H(10) H(2) 2.778 ? . 4_564
H(10) H(3) 2.982 ? . 4_564
H(10) H(8) 3.348 ? . 7_556
H(11) C(3) 3.239 ? . 6_546
H(11) C(7) 3.534 ? . 6_546
H(11) C(8) 3.121 ? . 6_546
H(11) C(9) 3.490 ? . 6_546
H(11) C(21) 3.593 ? . 6_546
H(11) H(8) 2.941 ? . 4_555
H(11) H(9) 3.233 ? . 4_555
H(11) H(24) 2.998 ? . 6_546
H(11) H(25) 3.216 ? . 6_546
H(11) H(26) 3.385 ? . 6_546
H(12) C(5) 3.379 ? . 6_556
H(12) C(21) 3.313 ? . 6_546
H(12) H(7) 2.929 ? . 6_556
H(12) H(8) 3.016 ? . 4_555
H(12) H(8) 3.478 ? . 6_556
H(12) H(24) 3.398 ? . 6_546
H(12) H(25) 3.441 ? . 4_565
H(12) H(25) 2.580 ? . 6_546
H(12) H(26) 3.372 ? . 6_546
H(12) H(27) 3.588 ? . 4_565
H(13) C(7) 3.412 ? . 4_555
H(13) H(8) 3.104 ? . 4_555
H(13) H(9) 2.698 ? . 4_555
H(13) H(27) 3.350 ? . 4_565
H(13) H(30) 3.180 ? . 1_545
H(14) C(13) 3.171 ? . 2_555
H(14) C(14) 3.569 ? . 2_555
H(14) H(1) 3.237 ? . 3_566
H(14) H(5) 3.521 ? . 3_566
H(14) H(14) 2.671 ? . 2_555
H(14) H(15) 3.356 ? . 2_555
H(14) H(18) 3.053 ? . 2_555
H(15) C(2) 3.106 ? . 3_566
H(15) C(14) 3.126 ? . 2_555
H(15) H(4) 3.024 ? . 3_566
H(15) H(4) 3.221 ? . 4_564
H(15) H(5) 2.374 ? . 3_566
H(15) H(14) 3.356 ? . 2_555
H(15) H(15) 2.361 ? . 2_555
H(15) H(20) 3.446 ? . 1_565
H(15) H(21) 3.056 ? . 3_566
H(15) H(23) 3.534 ? . 1_565
H(16) C(18) 3.157 ? . 1_565
H(16) H(4) 2.804 ? . 4_564
H(16) H(17) 3.273 ? . 1_565
H(16) H(19) 3.334 ? . 1_565
H(16) H(20) 2.365 ? . 1_565
H(16) H(21) 3.328 ? . 3_566
H(16) H(23) 3.259 ? . 1_565
H(17) H(16) 3.273 ? . 1_545
H(17) H(28) 2.893 ? . 1_545
H(18) C(19) 3.369 ? . 2_555
H(18) H(1) 3.095 ? . 4_564
H(18) H(2) 3.300 ? . 4_564
H(18) H(14) 3.053 ? . 2_555
H(18) H(18) 3.155 ? . 2_555
H(18) H(22) 2.517 ? . 2_555
H(18) H(23) 3.517 ? . 2_555
H(19) C(1) 3.488 ? . 4_564
H(19) H(1) 3.245 ? . 4_564
H(19) H(2) 3.151 ? . 4_564
H(19) H(3) 3.507 ? . 4_564
H(19) H(4) 3.448 ? . 4_554
H(19) H(16) 3.334 ? . 1_545
H(19) H(28) 3.577 ? . 1_545
H(20) C(2) 3.478 ? . 4_554
H(20) C(15) 3.306 ? . 1_545
H(20) H(4) 2.706 ? . 4_554
H(20) H(6) 3.488 ? . 4_554
H(20) H(15) 3.446 ? . 1_545
H(20) H(16) 2.365 ? . 1_545
H(20) H(22) 3.545 ? . 2_555
H(20) H(28) 3.496 ? . 1_545
H(21) C(14) 3.020 ? . 3_566
H(21) C(15) 3.148 ? . 3_566
H(21) H(15) 3.056 ? . 3_566
H(21) H(16) 3.328 ? . 3_566
H(21) H(23) 2.942 ? . 3_556
H(22) C(18) 3.390 ? . 2_555
H(22) H(1) 3.323 ? . 3_566
H(22) H(18) 2.517 ? . 2_555
H(22) H(20) 3.545 ? . 2_555
H(22) H(29) 3.548 ? . 3_566
H(23) C(2) 3.571 ? . 3_556
H(23) C(19) 3.266 ? . 3_556
H(23) H(5) 3.155 ? . 3_556
H(23) H(6) 3.258 ? . 3_556
H(23) H(15) 3.534 ? . 1_545
H(23) H(16) 3.259 ? . 1_545
H(23) H(18) 3.517 ? . 2_555
H(23) H(21) 2.942 ? . 3_556
H(23) H(23) 2.727 ? . 3_556
H(24) C(10) 3.570 ? . 6_556
H(24) H(7) 3.269 ? . 6_556
H(24) H(11) 2.998 ? . 6_556
H(24) H(12) 3.398 ? . 6_556
H(25) C(5) 3.482 ? . 1_565
H(25) C(6) 3.120 ? . 1_565
H(25) C(7) 3.482 ? . 1_565
H(25) C(10) 3.314 ? . 6_556
H(25) H(8) 3.071 ? . 1_565
H(25) H(8) 3.148 ? . 7_556
H(25) H(11) 3.216 ? . 6_556
H(25) H(12) 3.441 ? . 4_564
H(25) H(12) 2.580 ? . 6_556
H(26) C(1) 3.420 ? . 4_564
H(26) C(6) 3.492 ? . 7_556
H(26) H(2) 2.899 ? . 4_564
H(26) H(3) 3.258 ? . 4_564
H(26) H(8) 2.588 ? . 7_556
H(26) H(11) 3.385 ? . 6_556
H(26) H(12) 3.372 ? . 6_556
H(27) O(1) 3.503 ? . 4_564
H(27) H(2) 3.329 ? . 4_564
H(27) H(4) 3.330 ? . 4_564
H(27) H(12) 3.588 ? . 4_564
H(27) H(13) 3.350 ? . 4_564
H(28) C(3) 3.514 ? . 1_565
H(28) C(8) 3.343 ? . 1_565
H(28) H(6) 2.823 ? . 1_565
H(28) H(17) 2.893 ? . 1_565
H(28) H(19) 3.577 ? . 1_565
H(28) H(20) 3.496 ? . 1_565
H(29) C(2) 3.587 ? . 1_565
H(29) H(6) 2.650 ? . 1_565
H(29) H(22) 3.548 ? . 3_566
H(30) O(1) 3.542 ? . 1_565
H(30) C(3) 3.008 ? . 1_565
H(30) C(4) 2.998 ? . 1_565
H(30) C(5) 3.323 ? . 1_565
H(30) C(8) 3.357 ? . 1_565
H(30) C(10) 3.579 ? . 1_565
H(30) H(6) 3.254 ? . 1_565
H(30) H(13) 3.180 ? . 1_565

loop_
_geom_torsion_atom_site_label_1
_geom_torsion_atom_site_label_2
_geom_torsion_atom_site_label_3
_geom_torsion_atom_site_label_4
_geom_torsion
_geom_torsion_publ_flag
_geom_torsion_site_symmetry_1
_geom_torsion_site_symmetry_2
_geom_torsion_site_symmetry_3
_geom_torsion_site_symmetry_4
O(1) Al(1) N(1) C(9) 11.98(15) ? . . . .
O(1) Al(1) N(1) C(11) -168.58(13) ? . . . .
N(1) Al(1) O(1) C(3) -20.80(19) ? . . . .
C(1) Al(1) O(1) C(3) -134.9(2) ? . . . .
C(2) Al(1) O(1) C(3) 92.8(2) ? . . . .
C(1) Al(1) N(1) C(9) 127.04(17) ? . . . .
C(1) Al(1) N(1) C(11) -53.51(17) ? . . . .
C(2) Al(1) N(1) C(9) -102.27(17) ? . . . .
C(2) Al(1) N(1) C(11) 77.17(16) ? . . . .
Al(1) O(1) C(3) C(4) -162.92(16) ? . . . .
Al(1) O(1) C(3) C(8) 17.7(3) ? . . . .
Al(1) N(1) C(9) C(8) -1.4(2) ? . . . .
Al(1) N(1) C(11) C(12) -88.7(2) ? . . . .
Al(1) N(1) C(11) C(16) 89.9(2) ? . . . .
C(9) N(1) C(11) C(12) 90.8(2) ? . . . .
C(9) N(1) C(11) C(16) -90.7(2) ? . . . .
C(11) N(1) C(9) C(8) 179.14(17) ? . . . .
O(1) C(3) C(4) C(5) -179.3(2) ? . . . .
O(1) C(3) C(4) C(10) 2.3(3) ? . . . .
O(1) C(3) C(8) C(7) 178.87(19) ? . . . .
O(1) C(3) C(8) C(9) -0.1(2) ? . . . .
C(4) C(3) C(8) C(7) -0.5(3) ? . . . .
C(4) C(3) C(8) C(9) -179.45(19) ? . . . .
C(8) C(3) C(4) C(5) 0.1(2) ? . . . .
C(8) C(3) C(4) C(10) -178.3(2) ? . . . .
C(3) C(4) C(5) C(6) 0.4(3) ? . . . .
C(10) C(4) C(5) C(6) 178.7(2) ? . . . .
C(4) C(5) C(6) C(7) -0.4(3) ? . . . .
C(5) C(6) C(7) C(8) -0.0(3) ? . . . .
C(6) C(7) C(8) C(3) 0.5(3) ? . . . .
C(6) C(7) C(8) C(9) 179.5(2) ? . . . .
C(3) C(8) C(9) N(1) -7.2(3) ? . . . .
C(7) C(8) C(9) N(1) 173.80(19) ? . . . .
N(1) C(11) C(12) C(13) 177.8(2) ? . . . .
N(1) C(11) C(12) C(17) -7.0(3) ? . . . .
N(1) C(11) C(16) C(15) -177.8(2) ? . . . .
N(1) C(11) C(16) C(20) 6.7(3) ? . . . .
C(12) C(11) C(16) C(15) 0.7(4) ? . . . .
C(12) C(11) C(16) C(20) -174.8(2) ? . . . .
C(16) C(11) C(12) C(13) -0.7(3) ? . . . .
C(16) C(11) C(12) C(17) 174.5(2) ? . . . .
C(11) C(12) C(13) C(14) 0.4(4) ? . . . .
C(11) C(12) C(17) C(18) -94.6(2) ? . . . .
C(11) C(12) C(17) C(19) 141.4(2) ? . . . .
C(13) C(12) C(17) C(18) 80.6(3) ? . . . .
C(13) C(12) C(17) C(19) -43.4(3) ? . . . .
C(17) C(12) C(13) C(14) -175.0(2) ? . . . .
C(12) C(13) C(14) C(15) -0.0(4) ? . . . .
C(13) C(14) C(15) C(16) -0.0(5) ? . . . .
C(14) C(15) C(16) C(11) -0.3(4) ? . . . .
C(14) C(15) C(16) C(20) 175.3(3) ? . . . .
C(11) C(16) C(20) C(21) 99.1(3) ? . . . .
C(11) C(16) C(20) C(22) -136.0(2) ? . . . .
C(15) C(16) C(20) C(21) -76.2(3) ? . . . .
C(15) C(16) C(20) C(22) 48.7(4) ? . . . .
